data_7131943
loop_
_publ_author_name
'Shuku, Yoshiaki'
'Suizu, Rie'
'Tsuchiizu, Masahisa'
'Awaga, Kunio'

_publ_section_title
;
 Ideal trigonal prismatic coordination geometry of Co(II) in a honeycomb
 MOF with a triptycene-based ligand
;
_journal_name_full 'Chemical Communications'
_journal_paper_doi 10.1039/D3CC02986G
_journal_year 2023
_chemical_formula_moiety 'C20 H8 Co O6'
_chemical_formula_sum 'C20 H8 Co O6'
_chemical_formula_weight 403.19
_space_group_crystal_system orthorhombic
_space_group_IT_number 63
_space_group_name_Hall '-C 2c 2'
_space_group_name_H-M_alt 'C m c m'
_atom_sites_solution_hydrogens geom
_audit_creation_date 2023-07-13
_audit_creation_method
;
Olex2 1.5
(compiled 2023.03.06 svn.rbb2c1857 for OlexSys, GUI svn.r6748)
;
_audit_update_record
;
2023-07-13 deposited with the CCDC.	2023-07-21 downloaded from the CCDC.
;
_cell_angle_alpha 90
_cell_angle_beta 90
_cell_angle_gamma 90
_cell_formula_units_Z 4
_cell_length_a 11.6718(2)
_cell_length_b 18.9425(3)
_cell_length_c 11.4351(2)
_cell_measurement_reflns_used 21078
_cell_measurement_temperature 123.15
_cell_measurement_theta_max 28.9960
_cell_measurement_theta_min 4.0430
_cell_volume 2528.22(7)
_computing_cell_refinement 'CrysAlisPro 1.171.40.67a (Rigaku OD, 2019)'
_computing_data_collection 'CrysAlisPro 1.171.40.67a (Rigaku OD, 2019)'
_computing_data_reduction 'CrysAlisPro 1.171.40.67a (Rigaku OD, 2019)'
_computing_molecular_graphics 'Olex2 1.5 (Dolomanov et al., 2009)'
_computing_publication_material 'Olex2 1.5 (Dolomanov et al., 2009)'
_computing_structure_refinement 'SHELXL 2018/3 (Sheldrick, 2015)'
_computing_structure_solution 'SHELXT 2018/2 (Sheldrick, 2018)'
_diffrn_ambient_temperature 123.15
_diffrn_detector 'Hybrid Pixel Array Detector'
_diffrn_detector_area_resol_mean 10.0000
_diffrn_measured_fraction_theta_full 0.994
_diffrn_measured_fraction_theta_max 0.996
_diffrn_measurement_details
;
List of Runs (angles in degrees, time in seconds):

  # Type    Start    End  Width  t~exp~   \w     \q     \k     \f   Frames
#--------------------------------------------------------------------------
  1  \w     64.00  90.00   0.50   20.00    --    1.30  45.00  60.00   52
  2  \w    -88.00 -37.00   0.50   20.00    --    1.30  45.00 120.00  102
  3  \w    -15.00  90.00   0.50   20.00    --    1.30  45.00 120.00  210
  4  \w    -88.00 -22.00   0.50   20.00    --    1.30  45.00  90.00  132
  5  \w     -4.00  23.00   0.50   20.00    --    1.30  45.00  90.00   54
  6  \w     43.00  90.00   0.50   20.00    --    1.30  45.00  90.00   94
  7  \w    -88.00  43.00   0.50   20.00    --    1.30  45.00  60.00  262
  8  \w    -63.00  92.00   0.50   20.00    --    2.70  45.00   0.00  310
  9  \w    -73.00  92.00   0.50   20.00    --    2.70  45.00 169.50  330
;
_diffrn_measurement_device 'four-circle diffractometer'
_diffrn_measurement_device_type 'XtaLAB AFC10 (RCD3): fixed-chi single'
_diffrn_measurement_method '\w scans'
_diffrn_orient_matrix_type 'CrysAlisPro convention (1999,Acta A55,543-557)'
_diffrn_orient_matrix_UB_11 -0.0032517000
_diffrn_orient_matrix_UB_12 -0.0021634000
_diffrn_orient_matrix_UB_13 -0.0618433000
_diffrn_orient_matrix_UB_21 0.0183198000
_diffrn_orient_matrix_UB_22 -0.0356791000
_diffrn_orient_matrix_UB_23 0.0024219000
_diffrn_orient_matrix_UB_31 -0.0578430000
_diffrn_orient_matrix_UB_32 -0.0111738000
_diffrn_orient_matrix_UB_33 0.0041242000
_diffrn_radiation_monochromator mirror
_diffrn_radiation_probe x-ray
_diffrn_radiation_type 'Mo K\a'
_diffrn_radiation_wavelength 0.71073
_diffrn_reflns_av_R_equivalents 0.0251
_diffrn_reflns_av_unetI/netI 0.0074
_diffrn_reflns_Laue_measured_fraction_full 0.994
_diffrn_reflns_Laue_measured_fraction_max 0.996
_diffrn_reflns_limit_h_max 15
_diffrn_reflns_limit_h_min -15
_diffrn_reflns_limit_k_max 25
_diffrn_reflns_limit_k_min -25
_diffrn_reflns_limit_l_max 15
_diffrn_reflns_limit_l_min -15
_diffrn_reflns_number 41642
_diffrn_reflns_point_group_measured_fraction_full 0.994
_diffrn_reflns_point_group_measured_fraction_max 0.996
_diffrn_reflns_theta_full 25.242
_diffrn_reflns_theta_max 29.080
_diffrn_reflns_theta_min 3.669
_diffrn_source 'Rotating-anode X-ray tube'
_diffrn_source_type 'Rigaku (Mo) X-ray Source'
_exptl_absorpt_coefficient_mu 0.702
_exptl_absorpt_correction_T_max 1.00000
_exptl_absorpt_correction_T_min 0.87628
_exptl_absorpt_correction_type multi-scan
_exptl_absorpt_process_details
;
CrysAlisPro 1.171.40.67a (Rigaku Oxford Diffraction, 2019)
Empirical absorption correction using spherical harmonics,
 implemented in SCALE3 ABSPACK scaling algorithm.
;
_exptl_crystal_colour black
_exptl_crystal_colour_primary black
_exptl_crystal_density_diffrn 1.059
_exptl_crystal_description rod
_exptl_crystal_F_000 812
_exptl_crystal_size_max 0.25
_exptl_crystal_size_mid 0.06
_exptl_crystal_size_min 0.03
_refine_diff_density_max 0.516
_refine_diff_density_min -0.215
_refine_diff_density_rms 0.057
_refine_ls_extinction_method none
_refine_ls_goodness_of_fit_ref 1.107
_refine_ls_hydrogen_treatment constr
_refine_ls_matrix_type full
_refine_ls_number_parameters 71
_refine_ls_number_reflns 1854
_refine_ls_number_restraints 0
_refine_ls_restrained_S_all 1.107
_refine_ls_R_factor_all 0.0285
_refine_ls_R_factor_gt 0.0280
_refine_ls_shift/su_max 0.000
_refine_ls_shift/su_mean 0.000
_refine_ls_structure_factor_coef Fsqd
_refine_ls_weighting_details 'w=1/[\s^2^(Fo^2^)+(0.0452P)^2^+2.1138P] where P=(Fo^2^+2Fc^2^)/3'
_refine_ls_weighting_scheme calc
_refine_ls_wR_factor_gt 0.0802
_refine_ls_wR_factor_ref 0.0805
_reflns_Friedel_coverage 0.000
_reflns_number_gt 1813
_reflns_number_total 1854
_reflns_threshold_expression 'I > 2\s(I)'
_cod_data_source_file d3cc02986g2.cif
_cod_data_source_block CoTT_Cmcm_sq
_cod_database_code 7131943
_shelx_shelxl_version_number 2018/3
_chemical_oxdiff_formula CoC24H14O6N2
_shelx_space_group_comment
;
The symmetry employed for this shelxl refinement is uniquely defined
by the following loop, which should always be used as a source of
symmetry information in preference to the above space-group names.
They are only intended as comments.
;
_shelx_estimated_absorpt_t_max 0.979
_shelx_estimated_absorpt_t_min 0.844
_olex2_refinement_description
;
1. Fixed Uiso
 At 1.2 times of:
  All C(H) groups
2.a Ternary CH refined with riding coordinates:
 C1(H1)
2.b Aromatic/amide H refined with riding coordinates:
 C3(H3), C6(H6)
;
_olex2_submission_special_instructions 'No special instructions were received'
_oxdiff_exptl_absorpt_empirical_details
;
Empirical correction (ABSPACK) includes:
- Absorption correction using spherical harmonics
- Frame scaling
;
_oxdiff_exptl_absorpt_empirical_full_max 1.220
_oxdiff_exptl_absorpt_empirical_full_min 0.885

loop_
_space_group_symop_operation_xyz
'x, y, z'
'-x, -y, z+1/2'
'-x, y, -z+1/2'
'x, -y, -z'
'x+1/2, y+1/2, z'
'-x+1/2, -y+1/2, z+1/2'
'-x+1/2, y+1/2, -z+1/2'
'x+1/2, -y+1/2, -z'
'-x, -y, -z'
'x, y, -z-1/2'
'x, -y, z-1/2'
'-x, y, z'
'-x+1/2, -y+1/2, -z'
'x+1/2, y+1/2, -z-1/2'
'x+1/2, -y+1/2, z-1/2'
'-x+1/2, y+1/2, z'

loop_
_atom_site_label
_atom_site_type_symbol
_atom_site_fract_x
_atom_site_fract_y
_atom_site_fract_z
_atom_site_U_iso_or_equiv
_atom_site_adp_type
_atom_site_occupancy
_atom_site_site_symmetry_order
_atom_site_calc_flag
_atom_site_refinement_flags_posn
_atom_site_refinement_flags_adp
_atom_site_refinement_flags_occupancy
_atom_site_disorder_assembly
_atom_site_disorder_group
Co1 Co 0.500000 0.11237(2) 0.250000 0.01537(10) Uani 1 4 d S T P . .
O2 O 1.000000 0.52314(6) 0.36299(10) 0.0209(2) Uani 1 2 d S T P . .
O1 O 0.62266(7) 0.14710(4) 0.36434(7) 0.02038(17) Uani 1 1 d . . . . .
C4 C 0.71123(9) 0.17248(5) 0.31437(8) 0.0161(2) Uani 1 1 d . . . . .
C2 C 0.89530(9) 0.22912(5) 0.31303(8) 0.01431(19) Uani 1 1 d . . . . .
C3 C 0.80657(8) 0.20092(5) 0.37557(9) 0.01580(19) Uani 1 1 d . . . . .
H3 H 0.808639 0.200343 0.458614 0.019 Uiso 1 1 calc R U . . .
C1 C 1.000000 0.26462(7) 0.36491(12) 0.0143(3) Uani 1 2 d S T P . .
H1 H 0.999999 0.264222 0.452358 0.017 Uiso 1 2 calc R U P . .
C7 C 1.000000 0.46442(8) 0.31689(12) 0.0172(3) Uani 1 2 d S T P . .
C6 C 1.000000 0.39817(8) 0.37921(13) 0.0190(3) Uani 1 2 d S T P . .
H6 H 1.000000 0.396548 0.462249 0.023 Uiso 1 2 calc R U P . .
C5 C 1.000000 0.33860(7) 0.31442(12) 0.0151(3) Uani 1 2 d S T P . .

loop_
_atom_site_aniso_label
_atom_site_aniso_U_11
_atom_site_aniso_U_22
_atom_site_aniso_U_33
_atom_site_aniso_U_23
_atom_site_aniso_U_13
_atom_site_aniso_U_12
Co1 0.01472(15) 0.01610(15) 0.01528(15) 0.000 0.000 0.000
O2 0.0290(6) 0.0169(5) 0.0167(5) -0.0014(4) 0.000 0.000
O1 0.0169(4) 0.0273(4) 0.0169(4) 0.0001(3) 0.0015(3) -0.0045(3)
C4 0.0159(4) 0.0166(4) 0.0158(5) 0.0001(3) 0.0014(4) 0.0008(3)
C2 0.0145(4) 0.0146(4) 0.0138(5) -0.0005(3) -0.0007(3) 0.0015(3)
C3 0.0160(4) 0.0185(4) 0.0129(4) -0.0002(3) 0.0005(4) 0.0012(3)
C1 0.0152(6) 0.0152(6) 0.0125(6) 0.0004(5) 0.000 0.000
C7 0.0199(7) 0.0174(6) 0.0143(6) -0.0005(5) 0.000 0.000
C6 0.0267(7) 0.0168(6) 0.0133(6) 0.0004(5) 0.000 0.000
C5 0.0163(6) 0.0155(6) 0.0135(6) 0.0008(5) 0.000 0.000

loop_
_atom_type_symbol
_atom_type_description
_atom_type_scat_dispersion_real
_atom_type_scat_dispersion_imag
_atom_type_scat_source
C C 0.0033 0.0016 'International Tables Vol C Tables 4.2.6.8 and 6.1.1.4'
H H 0.0000 0.0000 'International Tables Vol C Tables 4.2.6.8 and 6.1.1.4'
Co Co 0.3494 0.9721 'International Tables Vol C Tables 4.2.6.8 and 6.1.1.4'
O O 0.0106 0.0060 'International Tables Vol C Tables 4.2.6.8 and 6.1.1.4'

loop_
_geom_angle_atom_site_label_1
_geom_angle_atom_site_label_2
_geom_angle_atom_site_label_3
_geom_angle
_geom_angle_site_symmetry_1
_geom_angle_site_symmetry_3
_geom_angle_publ_flag
O2 Co1 O2 74.79(6) 14_446 5_445 ?
O1 Co1 O2 130.03(3) 3_655 5_445 ?
O1 Co1 O2 130.03(3) . 14_446 ?
O1 Co1 O2 82.38(3) 3_655 14_446 ?
O1 Co1 O2 130.03(3) 10_556 5_445 ?
O1 Co1 O2 82.38(3) 12_655 5_445 ?
O1 Co1 O2 82.38(3) 10_556 14_446 ?
O1 Co1 O2 130.03(3) 12_655 14_446 ?
O1 Co1 O2 82.38(3) . 5_445 ?
O1 Co1 O1 88.73(4) . 12_655 ?
O1 Co1 O1 88.73(4) 3_655 10_556 ?
O1 Co1 O1 142.51(5) . 3_655 ?
O1 Co1 O1 79.38(4) 3_655 12_655 ?
O1 Co1 O1 142.51(5) 10_556 12_655 ?
O1 Co1 O1 79.38(4) . 10_556 ?
C7 O2 Co1 117.25(10) . 5 ?
C4 O1 Co1 113.69(7) . . ?
O1 C4 C4 116.62(6) . 10_556 ?
O1 C4 C3 123.86(9) . . ?
C3 C4 C4 119.51(6) . 10_556 ?
C2 C2 C1 113.04(6) 10_556 . ?
C3 C2 C2 121.54(6) . 10_556 ?
C3 C2 C1 125.41(9) . . ?
C4 C3 H3 120.5 . . ?
C2 C3 C4 118.94(9) . . ?
C2 C3 H3 120.5 . . ?
C2 C1 C2 107.45(11) 12_755 . ?
C2 C1 H1 112.8 12_755 . ?
C2 C1 H1 112.8 . . ?
C5 C1 C2 105.14(8) . 12_755 ?
C5 C1 C2 105.14(8) . . ?
C5 C1 H1 112.8 . . ?
O2 C7 C7 115.36(8) . 10_556 ?
O2 C7 C6 125.06(13) . . ?
C6 C7 C7 119.59(8) . 10_556 ?
C7 C6 H6 121.4 . . ?
C5 C6 C7 117.12(13) . . ?
C5 C6 H6 121.4 . . ?
C6 C5 C1 124.32(13) . . ?
C6 C5 C5 123.29(9) . 10_556 ?
C5 C5 C1 112.39(7) 10_556 . ?

loop_
_geom_bond_atom_site_label_1
_geom_bond_atom_site_label_2
_geom_bond_distance
_geom_bond_site_symmetry_2
_geom_bond_publ_flag
Co1 O2 2.1274(11) 14_446 ?
Co1 O2 2.1274(11) 5_445 ?
Co1 O1 2.0475(8) 10_556 ?
Co1 O1 2.0475(8) . ?
Co1 O1 2.0475(8) 3_655 ?
Co1 O1 2.0475(8) 12_655 ?
O2 C7 1.2309(18) . ?
O1 C4 1.2753(12) . ?
C4 C4 1.4722(19) 10_556 ?
C4 C3 1.4205(14) . ?
C2 C2 1.4416(19) 10_556 ?
C2 C3 1.3672(14) . ?
C2 C1 1.5158(13) . ?
C3 H3 0.9500 . ?
C1 H1 1.0000 . ?
C1 C5 1.5156(19) . ?
C7 C7 1.530(3) 10_556 ?
C7 C6 1.443(2) . ?
C6 H6 0.9500 . ?
C6 C5 1.350(2) . ?
C5 C5 1.473(3) 10_556 ?

loop_
_geom_torsion_atom_site_label_1
_geom_torsion_atom_site_label_2
_geom_torsion_atom_site_label_3
_geom_torsion_atom_site_label_4
_geom_torsion
_geom_torsion_site_symmetry_1
_geom_torsion_site_symmetry_2
_geom_torsion_site_symmetry_3
_geom_torsion_site_symmetry_4
_geom_torsion_publ_flag
Co1 O2 C7 C7 0.000(1) 5 . . 10_556 ?
Co1 O2 C7 C6 180.000(0) 5 . . . ?
Co1 O1 C4 C4 -0.21(7) . . . 10_556 ?
Co1 O1 C4 C3 178.85(8) . . . . ?
O2 C7 C6 C5 180.000(0) . . . . ?
O1 C4 C3 C2 -177.62(9) . . . . ?
C4 C4 C3 C2 1.42(11) 10_556 . . . ?
C2 C2 C3 C4 -1.45(11) 10_556 . . . ?
C2 C2 C1 C2 -54.59(10) 10_556 . . 12_755 ?
C2 C2 C1 C5 57.05(8) 10_556 . . . ?
C2 C1 C5 C6 123.36(7) . . . . ?
C2 C1 C5 C6 -123.36(7) 12_755 . . . ?
C2 C1 C5 C5 -56.64(7) . . . 10_556 ?
C2 C1 C5 C5 56.64(7) 12_755 . . 10_556 ?
C3 C2 C1 C2 127.02(10) . . . 12_755 ?
C3 C2 C1 C5 -121.34(11) . . . . ?
C1 C2 C3 C4 176.81(9) . . . . ?
C7 C7 C6 C5 0.000(0) 10_556 . . . ?
C7 C6 C5 C1 180.000(0) . . . . ?
C7 C6 C5 C5 0.000(0) . . . 10_556 ?
